data_4512564
loop_
_publ_author_name
'Paraschiv, Carmen'
'Cucos, Andrei'
'Shova, Sergiu'
'Madalan, Augustin M.'
'Maxim, Catalin'
'Visinescu, Diana'
'Cojocaru, Bogdan'
'Parvulescu, Vasile I.'
'Andruh, Marius'

_publ_section_title
;
 New Zn(II) Coordination Polymers Constructed from Amino-Alcohols and
 Aromatic Dicarboxylic Acids: Synthesis, Structure, Photocatalytic
 Properties, and Solid-State Conversion to ZnO
;
_journal_issue 2
_journal_name_full 'Crystal Growth &amp; Design'
_journal_page_first 799
_journal_paper_doi 10.1021/cg501604c
_journal_volume 15
_journal_year 2015
_chemical_formula_sum 'C13 H19 N O8 Zn'
_chemical_formula_weight 382.66
_chemical_name_systematic
;
 ?
;
_space_group_IT_number 14
_symmetry_cell_setting monoclinic
_symmetry_space_group_name_Hall '-P 2yn'
_symmetry_space_group_name_H-M 'P 1 21/n 1'
_atom_sites_solution_hydrogens geom
_atom_sites_solution_primary direct
_atom_sites_solution_secondary difmap
_audit_creation_method SHELXL-97
_cell_angle_alpha 90.00
_cell_angle_beta 94.877(6)
_cell_angle_gamma 90.00
_cell_formula_units_Z 4
_cell_length_a 10.2338(7)
_cell_length_b 8.3870(4)
_cell_length_c 18.4587(14)
_cell_measurement_temperature 293(2)
_cell_volume 1578.59(18)
_computing_structure_refinement 'SHELXL-97 (Sheldrick, 1997)'
_diffrn_ambient_temperature 293(2)
_diffrn_measured_fraction_theta_full 0.953
_diffrn_measured_fraction_theta_max 0.953
_diffrn_radiation_monochromator graphite
_diffrn_radiation_source 'fine-focus sealed tube'
_diffrn_radiation_type MoK\a
_diffrn_radiation_wavelength 0.71073
_diffrn_reflns_av_R_equivalents 0.0493
_diffrn_reflns_av_sigmaI/netI 0.0335
_diffrn_reflns_limit_h_max 12
_diffrn_reflns_limit_h_min -12
_diffrn_reflns_limit_k_max 9
_diffrn_reflns_limit_k_min -9
_diffrn_reflns_limit_l_max 21
_diffrn_reflns_limit_l_min -21
_diffrn_reflns_number 9895
_diffrn_reflns_theta_full 25.01
_diffrn_reflns_theta_max 25.01
_diffrn_reflns_theta_min 2.67
_exptl_absorpt_coefficient_mu 1.597
_exptl_crystal_density_diffrn 1.610
_exptl_crystal_density_method 'not measured'
_exptl_crystal_F_000 792
_refine_diff_density_max 0.385
_refine_diff_density_min -0.344
_refine_diff_density_rms 0.077
_refine_ls_extinction_method none
_refine_ls_goodness_of_fit_ref 1.202
_refine_ls_hydrogen_treatment mixed
_refine_ls_matrix_type full
_refine_ls_number_parameters 224
_refine_ls_number_reflns 2649
_refine_ls_number_restraints 2
_refine_ls_restrained_S_all 1.202
_refine_ls_R_factor_all 0.0542
_refine_ls_R_factor_gt 0.0436
_refine_ls_shift/su_max 0.010
_refine_ls_shift/su_mean 0.000
_refine_ls_structure_factor_coef Fsqd
_refine_ls_weighting_details 'calc w=1/[\s^2^(Fo^2^)+(0.0439P)^2^+3.7945P] where P=(Fo^2^+2Fc^2^)/3'
_refine_ls_weighting_scheme calc
_refine_ls_wR_factor_gt 0.1210
_refine_ls_wR_factor_ref 0.1259
_reflns_number_gt 2238
_reflns_number_total 2649
_reflns_threshold_expression >2sigma(I)
_cod_data_source_file cg501604c_si_004.cif
_cod_data_source_block cs9
_cod_depositor_comments 'Adding full bibliography for 4512564--4512566.cif.'
_cod_original_sg_symbol_H-M P21/n
_cod_database_code 4512564

loop_
_symmetry_equiv_pos_as_xyz
'x, y, z'
'-x+1/2, y+1/2, -z+1/2'
'-x, -y, -z'
'x-1/2, -y-1/2, z-1/2'

loop_
_atom_site_label
_atom_site_type_symbol
_atom_site_fract_x
_atom_site_fract_y
_atom_site_fract_z
_atom_site_U_iso_or_equiv
_atom_site_adp_type
_atom_site_occupancy
_atom_site_symmetry_multiplicity
_atom_site_calc_flag
_atom_site_refinement_flags
Zn1 Zn 0.30057(5) 0.32513(6) 0.40728(3) 0.02849(18) Uani 1 1 d .
O6 O 0.1795(4) 0.9249(4) 0.3374(2) 0.0447(9) Uani 1 1 d .
H6 H 0.1650 1.0143 0.3529 0.067 Uiso 1 1 calc R
O1M O 0.3073(4) 0.2218(5) 0.5103(2) 0.0480(10) Uani 1 1 d D
O1 O 0.1286(3) 0.2223(4) 0.3724(2) 0.0363(8) Uani 1 1 d .
O5 O 0.4551(3) 0.8480(4) 0.4262(2) 0.0432(9) Uani 1 1 d .
H5 H 0.4393 0.9389 0.4116 0.065 Uiso 1 1 calc R
O3 O 0.5379(3) 0.3670(4) 0.4250(2) 0.0390(8) Uani 1 1 d .
O7 O 0.3020(4) 0.4541(4) 0.3032(2) 0.0447(9) Uani 1 1 d D
O4 O 0.4316(3) 0.1659(4) 0.3710(2) 0.0372(8) Uani 1 1 d .
O2 O 0.0127(3) 0.4068(5) 0.4235(3) 0.0637(14) Uani 1 1 d .
N1 N 0.2719(3) 0.5582(4) 0.4393(2) 0.0255(8) Uani 1 1 d .
C10 C 0.2717(4) 0.6769(5) 0.3790(2) 0.0273(9) Uani 1 1 d .
C9 C 0.2212(5) 0.5925(6) 0.3092(3) 0.0369(11) Uani 1 1 d .
H9A H 0.1302 0.5617 0.3113 0.044 Uiso 1 1 calc R
H9B H 0.2274 0.6622 0.2677 0.044 Uiso 1 1 calc R
C3 C 0.6574(5) 0.0785(6) 0.3005(3) 0.0397(12) Uani 1 1 d .
H3 H 0.5783 0.0326 0.2829 0.048 Uiso 1 1 calc R
C2 C 0.6600(4) 0.1873(5) 0.3563(3) 0.0285(9) Uani 1 1 d .
C7 C 0.7797(4) 0.2523(5) 0.3830(2) 0.0265(9) Uani 1 1 d .
H7 H 0.7820 0.3261 0.4207 0.032 Uiso 1 1 calc R
C1 C 0.5371(4) 0.2441(6) 0.3870(3) 0.0310(10) Uani 1 1 d .
C6 C -0.1052(4) 0.2094(5) 0.3548(3) 0.0289(9) Uani 1 1 d .
C5 C -0.1086(5) 0.1019(6) 0.2977(3) 0.0376(11) Uani 1 1 d .
H5A H -0.0316 0.0731 0.2778 0.045 Uiso 1 1 calc R
C11 C 0.1789(4) 0.8128(5) 0.3949(3) 0.0317(10) Uani 1 1 d .
H11A H 0.0910 0.7720 0.3982 0.038 Uiso 1 1 calc R
H11B H 0.2080 0.8631 0.4407 0.038 Uiso 1 1 calc R
C4 C -0.2284(5) 0.0372(7) 0.2704(3) 0.0472(14) Uani 1 1 d .
H4 H -0.2313 -0.0342 0.2318 0.057 Uiso 1 1 calc R
C12 C 0.4108(5) 0.7373(6) 0.3713(3) 0.0400(12) Uani 1 1 d .
H12A H 0.4703 0.6471 0.3732 0.048 Uiso 1 1 calc R
H12B H 0.4135 0.7876 0.3242 0.048 Uiso 1 1 calc R
C8 C 0.0202(4) 0.2878(6) 0.3870(3) 0.0332(10) Uani 1 1 d .
C1M C 0.2179(8) 0.2387(13) 0.5634(5) 0.095(3) Uani 1 1 d .
H1M1 H 0.2389 0.3328 0.5916 0.142 Uiso 1 1 calc R
H1M2 H 0.2230 0.1470 0.5946 0.142 Uiso 1 1 calc R
H1M3 H 0.1307 0.2479 0.5401 0.142 Uiso 1 1 calc R
H2N H 0.184(5) 0.545(6) 0.459(3) 0.032(13) Uiso 1 1 d .
H1N H 0.3387 0.5804 0.4761 0.037(14) Uiso 1 1 d .
H1O H 0.297(5) 0.440(7) 0.2519(4) 0.048(17) Uiso 1 1 d D
H1M H 0.389(5) 0.195(13) 0.536(5) 0.15(4) Uiso 1 1 d D

loop_
_atom_site_aniso_label
_atom_site_aniso_U_11
_atom_site_aniso_U_22
_atom_site_aniso_U_33
_atom_site_aniso_U_23
_atom_site_aniso_U_13
_atom_site_aniso_U_12
Zn1 0.0246(3) 0.0229(3) 0.0378(3) -0.0012(2) 0.00153(19) 0.0020(2)
O6 0.072(3) 0.0274(17) 0.036(2) 0.0033(15) 0.0087(17) 0.0151(17)
O1M 0.0335(19) 0.066(3) 0.045(2) 0.0216(19) 0.0031(16) 0.0071(17)
O1 0.0208(15) 0.0319(17) 0.056(2) -0.0082(15) -0.0005(14) 0.0021(13)
O5 0.0359(18) 0.0307(18) 0.061(3) 0.0065(16) -0.0106(16) -0.0053(15)
O3 0.0340(18) 0.0348(18) 0.048(2) -0.0055(15) 0.0063(15) 0.0035(14)
O7 0.076(3) 0.0279(17) 0.032(2) -0.0018(14) 0.0085(18) 0.0122(17)
O4 0.0209(15) 0.0342(17) 0.057(2) 0.0004(16) 0.0024(14) 0.0007(13)
O2 0.0256(18) 0.064(3) 0.102(4) -0.049(3) 0.0086(19) -0.0029(17)
N1 0.0245(18) 0.0249(18) 0.027(2) -0.0006(15) -0.0004(14) 0.0012(14)
C10 0.031(2) 0.021(2) 0.029(2) -0.0009(18) 0.0012(17) 0.0017(18)
C9 0.051(3) 0.028(2) 0.031(3) -0.0006(19) -0.002(2) 0.005(2)
C3 0.027(2) 0.041(3) 0.050(3) -0.009(2) -0.003(2) 0.000(2)
C2 0.024(2) 0.028(2) 0.033(2) 0.0003(18) -0.0008(17) 0.0013(17)
C7 0.024(2) 0.027(2) 0.028(2) -0.0025(17) 0.0021(17) -0.0006(17)
C1 0.026(2) 0.033(2) 0.035(3) 0.005(2) 0.0060(18) 0.0036(18)
C6 0.024(2) 0.028(2) 0.034(3) 0.0001(18) 0.0003(17) 0.0017(17)
C5 0.029(2) 0.042(3) 0.042(3) -0.010(2) 0.008(2) 0.003(2)
C11 0.032(2) 0.026(2) 0.037(3) 0.0023(19) 0.0033(19) 0.0055(19)
C4 0.034(3) 0.058(3) 0.050(3) -0.028(3) 0.002(2) -0.001(2)
C12 0.037(3) 0.035(3) 0.049(3) 0.004(2) 0.012(2) 0.002(2)
C8 0.024(2) 0.033(2) 0.042(3) -0.003(2) 0.0005(18) -0.0034(18)
C1M 0.074(5) 0.149(8) 0.065(5) 0.050(5) 0.030(4) 0.039(5)

loop_
_atom_type_symbol
_atom_type_description
_atom_type_scat_dispersion_real
_atom_type_scat_dispersion_imag
_atom_type_scat_source
C C 0.0033 0.0016 'International Tables Vol C Tables 4.2.6.8 and 6.1.1.4'
H H 0.0000 0.0000 'International Tables Vol C Tables 4.2.6.8 and 6.1.1.4'
N N 0.0061 0.0033 'International Tables Vol C Tables 4.2.6.8 and 6.1.1.4'
O O 0.0106 0.0060 'International Tables Vol C Tables 4.2.6.8 and 6.1.1.4'
Zn Zn 0.2839 1.4301 'International Tables Vol C Tables 4.2.6.8 and 6.1.1.4'

loop_
_geom_angle_atom_site_label_1
_geom_angle_atom_site_label_2
_geom_angle_atom_site_label_3
_geom_angle
_geom_angle_site_symmetry_1
O1 Zn1 O4 101.25(13) .
O1 Zn1 N1 110.73(14) .
O4 Zn1 N1 145.35(14) .
O1 Zn1 O1M 94.22(16) .
O4 Zn1 O1M 93.18(16) .
N1 Zn1 O1M 97.29(17) .
O1 Zn1 O7 90.11(16) .
O4 Zn1 O7 88.96(14) .
N1 Zn1 O7 78.28(14) .
O1M Zn1 O7 174.70(16) .
O1 Zn1 O3 158.95(12) .
O4 Zn1 O3 57.76(12) .
N1 Zn1 O3 89.41(13) .
O1M Zn1 O3 88.99(14) .
O7 Zn1 O3 88.05(14) .
O1 Zn1 C1 130.36(15) .
O4 Zn1 C1 29.36(14) .
N1 Zn1 C1 116.67(15) .
O1M Zn1 C1 93.67(15) .
O7 Zn1 C1 85.82(15) .
O3 Zn1 C1 28.59(14) .
C1M O1M Zn1 128.4(4) .
C8 O1 Zn1 119.7(3) .
C1 O3 Zn1 81.2(3) .
C9 O7 Zn1 106.4(3) .
C1 O4 Zn1 98.8(3) .
C10 N1 Zn1 114.1(3) .
N1 C10 C9 107.5(4) .
N1 C10 C11 108.4(4) .
C9 C10 C11 109.8(4) .
N1 C10 C12 110.3(4) .
C9 C10 C12 109.2(4) .
C11 C10 C12 111.6(4) .
O7 C9 C10 106.6(4) .
C4 C3 C2 120.3(4) 1_655
C3 C2 C7 119.0(4) .
C3 C2 C1 122.1(4) .
C7 C2 C1 118.8(4) .
C6 C7 C2 121.3(4) 1_655
O3 C1 O4 121.4(4) .
O3 C1 C2 120.6(4) .
O4 C1 C2 117.9(4) .
O3 C1 Zn1 70.2(2) .
O4 C1 Zn1 51.8(2) .
C2 C1 Zn1 165.5(3) .
C7 C6 C5 119.4(4) 1_455
C7 C6 C8 117.4(4) 1_455
C5 C6 C8 123.1(4) .
C6 C5 C4 119.5(4) .
O6 C11 C10 108.0(4) .
C3 C4 C5 120.3(5) 1_455
O5 C12 C10 113.2(4) .
O2 C8 O1 124.4(4) .
O2 C8 C6 119.0(4) .
O1 C8 C6 116.6(4) .

loop_
_geom_bond_atom_site_label_1
_geom_bond_atom_site_label_2
_geom_bond_distance
_geom_bond_site_symmetry_2
Zn1 O1 2.015(3) .
Zn1 O4 2.046(3) .
Zn1 N1 2.070(4) .
Zn1 O1M 2.085(4) .
Zn1 O7 2.206(4) .
Zn1 O3 2.449(3) .
Zn1 C1 2.572(4) .
O6 C11 1.417(6) .
O1M C1M 1.404(8) .
O1 C8 1.287(5) .
O5 C12 1.419(7) .
O3 C1 1.245(6) .
O7 C9 1.435(6) .
O4 C1 1.276(6) .
O2 C8 1.209(6) .
N1 C10 1.493(6) .
C10 C9 1.520(6) .
C10 C11 1.528(6) .
C10 C12 1.529(6) .
C3 C4 1.380(7) 1_655
C3 C2 1.375(7) .
C2 C7 1.393(6) .
C2 C1 1.501(6) .
C7 C6 1.376(6) 1_655
C6 C7 1.376(6) 1_455
C6 C5 1.384(7) .
C6 C8 1.518(6) .
C5 C4 1.396(7) .
C4 C3 1.380(7) 1_455
